data_7154149
loop_
_publ_author_name
'Ni, Fan'
'Yang, Yan'
'Shu, Wen-Ming'
'Ma, Jun-Rui'
'Wu, An-Xin'

_publ_section_title
;
 Br\/onsted acid promoted addition-cyclization and C-C bond cleavage: a
 convenient synthesis of 2-amino-5-aroylmethylthiazoles derivatives.
;
_journal_issue 46
_journal_name_full 'Organic &amp; biomolecular chemistry'
_journal_page_first 9466
_journal_paper_doi 10.1039/c4ob01519c
_journal_volume 12
_journal_year 2014
_chemical_formula_sum 'C20 H20 N2 O4 S'
_chemical_formula_weight 384.44
_chemical_name_systematic
; 
 ? 
;
_space_group_IT_number 2
_symmetry_cell_setting triclinic
_symmetry_space_group_name_Hall '-P 1'
_symmetry_space_group_name_H-M 'P -1'
_atom_sites_solution_hydrogens geom
_atom_sites_solution_primary direct
_atom_sites_solution_secondary difmap
_audit_creation_method SHELXL-97
_cell_angle_alpha 68.542(2)
_cell_angle_beta 63.4710(10)
_cell_angle_gamma 76.053(2)
_cell_formula_units_Z 4
_cell_length_a 12.7896(14)
_cell_length_b 13.3917(15)
_cell_length_c 13.4480(15)
_cell_measurement_reflns_used 5583
_cell_measurement_temperature 296(2)
_cell_measurement_theta_max 31.32
_cell_measurement_theta_min 2.54
_cell_volume 1909.6(4)
_computing_cell_refinement 'Bruker SAINT'
_computing_data_collection 'Bruker APEX2'
_computing_data_reduction 'Bruker SAINT'
_computing_molecular_graphics 'Bruker SHELXTL'
_computing_publication_material 'Bruker SHELXTL'
_computing_structure_refinement 'SHELXL-97 (Sheldrick, 1997)'
_computing_structure_solution 'SHELXS-97 (Sheldrick, 1990)'
_diffrn_ambient_temperature 296(2)
_diffrn_measured_fraction_theta_full 0.993
_diffrn_measured_fraction_theta_max 0.993
_diffrn_measurement_device_type 'Bruker APEX-II CCD'
_diffrn_measurement_method '\f and \w scans'
_diffrn_radiation_monochromator graphite
_diffrn_radiation_source 'fine-focus sealed tube'
_diffrn_radiation_type MoK\a
_diffrn_radiation_wavelength 0.71073
_diffrn_reflns_av_R_equivalents 0.0669
_diffrn_reflns_av_sigmaI/netI 0.0696
_diffrn_reflns_limit_h_max 16
_diffrn_reflns_limit_h_min -16
_diffrn_reflns_limit_k_max 17
_diffrn_reflns_limit_k_min -17
_diffrn_reflns_limit_l_max 17
_diffrn_reflns_limit_l_min -17
_diffrn_reflns_number 17504
_diffrn_reflns_theta_full 28.00
_diffrn_reflns_theta_max 28.00
_diffrn_reflns_theta_min 1.64
_diffrn_standards_number 0
_exptl_absorpt_coefficient_mu 0.198
_exptl_absorpt_correction_T_max 0.9805
_exptl_absorpt_correction_T_min 0.9710
_exptl_absorpt_correction_type none
_exptl_crystal_density_diffrn 1.337
_exptl_crystal_density_method 'not measured'
_exptl_crystal_F_000 808
_exptl_crystal_size_max 0.15
_exptl_crystal_size_mid 0.12
_exptl_crystal_size_min 0.10
_refine_diff_density_max 0.347
_refine_diff_density_min -0.347
_refine_diff_density_rms 0.078
_refine_ls_extinction_method none
_refine_ls_goodness_of_fit_ref 1.060
_refine_ls_hydrogen_treatment mixed
_refine_ls_matrix_type full
_refine_ls_number_parameters 525
_refine_ls_number_reflns 9161
_refine_ls_number_restraints 22
_refine_ls_restrained_S_all 1.090
_refine_ls_R_factor_all 0.0776
_refine_ls_R_factor_gt 0.0487
_refine_ls_shift/su_max 0.032
_refine_ls_shift/su_mean 0.004
_refine_ls_structure_factor_coef Fsqd
_refine_ls_weighting_details 'calc w=1/[\s^2^(Fo^2^)+(0.0963P)^2^+0.0000P] where P=(Fo^2^+2Fc^2^)/3'
_refine_ls_weighting_scheme calc
_refine_ls_wR_factor_gt 0.1323
_refine_ls_wR_factor_ref 0.1718
_reflns_number_gt 6256
_reflns_number_total 9161
_reflns_threshold_expression >2sigma(I)
_cod_data_source_file c4ob01519c2.cif
_cod_data_source_block e:\140105a\work\mo_140105a_0m
_cod_depositor_comments
;
The following automatic conversions were performed:

'_symmetry_cell_setting' value 'Triclinic' changed to 'triclinic'
according to
/usr/data/users/saulius/crontab/automatic-downloads/rss-feeds/RSC/lib/dictionaries/cif_core.dic
dictionary named 'cif_core.dic' version 2.4.2 from 2011-04-26.

Automatic conversion script
Id: cif_fix_values 2827 2014-09-09 07:05:25Z andrius 

 Adding full bibliography for 7154149.cif.
;
_cod_original_sg_symbol_H-M P-1
_cod_database_code 7154149

loop_
_symmetry_equiv_pos_as_xyz
'x, y, z'
'-x, -y, -z'

loop_
_atom_site_label
_atom_site_type_symbol
_atom_site_fract_x
_atom_site_fract_y
_atom_site_fract_z
_atom_site_U_iso_or_equiv
_atom_site_adp_type
_atom_site_occupancy
_atom_site_symmetry_multiplicity
_atom_site_calc_flag
_atom_site_refinement_flags
_atom_site_disorder_assembly
_atom_site_disorder_group
C1 C 0.8496(3) 0.9785(4) 1.1463(4) 0.0871(12) Uani 1 1 d . . .
H1A H 0.8663 1.0472 1.0883 0.131 Uiso 1 1 calc R . .
H1B H 0.8687 0.9747 1.2091 0.131 Uiso 1 1 calc R . .
H1C H 0.7678 0.9698 1.1755 0.131 Uiso 1 1 calc R . .
C2 C 1.1493(3) 0.7208(3) 0.9331(4) 0.0830(11) Uani 1 1 d . A .
H2A H 1.1517 0.6682 0.8989 0.125 Uiso 1 1 calc R . .
H2B H 1.2062 0.6977 0.9673 0.125 Uiso 1 1 calc R . .
H2C H 1.1670 0.7888 0.8740 0.125 Uiso 1 1 calc R . .
C3 C 0.9637(6) 0.6202(6) 0.8223(8) 0.085(2) Uani 0.599(10) 1 d PDU A 1
H3A H 0.8823 0.6105 0.8503 0.128 Uiso 0.599(10) 1 calc PR A 1
H3B H 1.0098 0.5523 0.8201 0.128 Uiso 0.599(10) 1 calc PR A 1
H3C H 0.9883 0.6703 0.7454 0.128 Uiso 0.599(10) 1 calc PR A 1
O3 O 0.9795(6) 0.6613(5) 0.8982(7) 0.073(2) Uani 0.599(10) 1 d PD A 1
C3' C 0.9704(10) 0.5725(6) 0.9098(11) 0.100(5) Uani 0.401(10) 1 d PDU A 2
H3'1 H 0.9592 0.5625 0.9882 0.150 Uiso 0.401(10) 1 calc PR A 2
H3'2 H 1.0386 0.5279 0.8754 0.150 Uiso 0.401(10) 1 calc PR A 2
H3'3 H 0.9028 0.5529 0.9102 0.150 Uiso 0.401(10) 1 calc PR A 2
O3' O 0.9865(8) 0.6846(5) 0.8425(7) 0.063(2) Uani 0.401(10) 1 d PD A 2
C4 C 0.77175(18) 0.90640(16) 0.91022(18) 0.0312(4) Uani 1 1 d . . .
C5 C 0.79742(18) 0.93638(17) 0.98492(18) 0.0321(4) Uani 1 1 d . . .
H5 H 0.7562 0.9959 1.0102 0.039 Uiso 1 1 calc R . .
C6 C 0.8868(2) 0.87519(18) 1.02167(19) 0.0367(5) Uani 1 1 d . . .
C7 C 0.9496(2) 0.78740(18) 0.9828(2) 0.0418(5) Uani 1 1 d . A .
C8 C 0.9200(2) 0.75878(19) 0.9104(3) 0.0493(6) Uani 1 1 d D . .
C9 C 0.8309(2) 0.81758(19) 0.8741(2) 0.0404(5) Uani 1 1 d . A .
H9 H 0.8117 0.7969 0.8259 0.048 Uiso 1 1 calc R . .
C10 C 0.68187(17) 0.97671(17) 0.86697(17) 0.0296(4) Uani 1 1 d . . .
C11 C 0.61264(19) 1.13978(17) 0.78643(19) 0.0361(5) Uani 1 1 d . . .
C12 C 0.59211(19) 0.94578(17) 0.86008(18) 0.0329(4) Uani 1 1 d . . .
C13 C 0.5424(2) 0.83924(19) 0.9149(2) 0.0402(5) Uani 1 1 d . . .
H13A H 0.4783 0.8400 0.9891 0.048 Uiso 1 1 calc R . .
H13B H 0.6025 0.7842 0.9309 0.048 Uiso 1 1 calc R . .
C14 C 0.4975(2) 0.80626(19) 0.84621(19) 0.0381(5) Uani 1 1 d . . .
C15 C 0.45096(19) 0.69875(18) 0.89553(19) 0.0358(5) Uani 1 1 d . . .
C16 C 0.40254(19) 0.64701(19) 1.0147(2) 0.0396(5) Uani 1 1 d . . .
H16 H 0.4009 0.6782 1.0669 0.048 Uiso 1 1 calc R . .
C17 C 0.3566(2) 0.54879(19) 1.0557(2) 0.0433(5) Uani 1 1 d . . .
H17 H 0.3235 0.5146 1.1353 0.052 Uiso 1 1 calc R . .
C18 C 0.3603(2) 0.5022(2) 0.9779(3) 0.0485(6) Uani 1 1 d . . .
H18 H 0.3289 0.4369 1.0054 0.058 Uiso 1 1 calc R . .
C19 C 0.4101(2) 0.5516(2) 0.8605(3) 0.0512(6) Uani 1 1 d . . .
H19 H 0.4145 0.5186 0.8085 0.061 Uiso 1 1 calc R . .
C20 C 0.4535(2) 0.6505(2) 0.8192(2) 0.0453(6) Uani 1 1 d . . .
H20 H 0.4848 0.6848 0.7395 0.054 Uiso 1 1 calc R . .
C21 C 0.2991(3) 0.6933(2) 0.6050(3) 0.0703(9) Uani 1 1 d . . .
H21A H 0.3485 0.7181 0.5238 0.105 Uiso 1 1 calc R . .
H21B H 0.3161 0.7269 0.6475 0.105 Uiso 1 1 calc R . .
H21C H 0.2183 0.7118 0.6154 0.105 Uiso 1 1 calc R . .
C22 C 0.3096(3) 0.3348(3) 0.8166(2) 0.0616(8) Uani 1 1 d . . .
H22A H 0.2511 0.3931 0.8342 0.092 Uiso 1 1 calc R . .
H22B H 0.3451 0.3085 0.8722 0.092 Uiso 1 1 calc R . .
H22C H 0.2736 0.2777 0.8203 0.092 Uiso 1 1 calc R . .
C23 C 0.3852(4) 0.1653(2) 0.5490(3) 0.0771(10) Uani 1 1 d . . .
H23A H 0.3045 0.1606 0.5672 0.116 Uiso 1 1 calc R . .
H23B H 0.4198 0.0956 0.5799 0.116 Uiso 1 1 calc R . .
H23C H 0.4270 0.1896 0.4660 0.116 Uiso 1 1 calc R . .
C24 C 0.24993(19) 0.49050(16) 0.45674(18) 0.0325(4) Uani 1 1 d . . .
C25 C 0.2592(2) 0.55844(17) 0.50894(19) 0.0361(5) Uani 1 1 d . . .
H25 H 0.2311 0.6307 0.4896 0.043 Uiso 1 1 calc R . .
C26 C 0.3096(2) 0.51974(18) 0.5889(2) 0.0383(5) Uani 1 1 d . . .
C27 C 0.3496(2) 0.41153(18) 0.62016(19) 0.0379(5) Uani 1 1 d . . .
C28 C 0.3441(2) 0.34372(18) 0.5650(2) 0.0406(5) Uani 1 1 d . . .
C29 C 0.2956(2) 0.38293(17) 0.4834(2) 0.0383(5) Uani 1 1 d . . .
H29 H 0.2932 0.3377 0.4460 0.046 Uiso 1 1 calc R . .
C30 C 0.18911(18) 0.53508(16) 0.37571(17) 0.0304(4) Uani 1 1 d . . .
C31 C 0.13220(19) 0.67577(16) 0.25187(18) 0.0305(4) Uani 1 1 d . . .
C32 C 0.11480(19) 0.48431(16) 0.36692(18) 0.0313(4) Uani 1 1 d . . .
C33 C 0.0756(2) 0.37371(17) 0.43256(19) 0.0363(5) Uani 1 1 d . . .
H33A H -0.0030 0.3751 0.4381 0.044 Uiso 1 1 calc R . .
H33B H 0.0706 0.3562 0.5111 0.044 Uiso 1 1 calc R . .
C34 C 0.1520(2) 0.28370(17) 0.38216(19) 0.0342(5) Uani 1 1 d . . .
C35 C 0.1274(2) 0.17089(17) 0.45611(19) 0.0359(5) Uani 1 1 d . . .
C36 C 0.0247(2) 0.1467(2) 0.5560(2) 0.0482(6) Uani 1 1 d . . .
H36 H -0.0326 0.2016 0.5771 0.058 Uiso 1 1 calc R . .
C37 C 0.0085(3) 0.0398(2) 0.6241(3) 0.0627(8) Uani 1 1 d . . .
H37 H -0.0596 0.0238 0.6912 0.075 Uiso 1 1 calc R . .
C38 C 0.0912(3) -0.0414(2) 0.5935(3) 0.0688(9) Uani 1 1 d . . .
H38 H 0.0795 -0.1124 0.6394 0.083 Uiso 1 1 calc R . .
C39 C 0.1915(3) -0.0179(2) 0.4947(3) 0.0690(9) Uani 1 1 d . . .
H39 H 0.2482 -0.0734 0.4742 0.083 Uiso 1 1 calc R . .
C40 C 0.2096(2) 0.0873(2) 0.4250(2) 0.0510(6) Uani 1 1 d . . .
H40 H 0.2772 0.1019 0.3571 0.061 Uiso 1 1 calc R . .
N1 N 0.6023(2) 1.24819(18) 0.7420(3) 0.0600(7) Uani 1 1 d D . .
H1D H 0.555(2) 1.278(2) 0.708(3) 0.072 Uiso 1 1 d D . .
H1E H 0.653(2) 1.286(2) 0.736(3) 0.072 Uiso 1 1 d D . .
N2 N 0.69414(15) 1.08711(14) 0.82492(16) 0.0341(4) Uani 1 1 d . . .
N3 N 0.1269(2) 0.77684(16) 0.18028(19) 0.0427(5) Uani 1 1 d D . .
H3D H 0.0767(19) 0.792(2) 0.151(2) 0.051 Uiso 1 1 d D . .
H3E H 0.170(2) 0.8217(18) 0.172(2) 0.051 Uiso 1 1 d D . .
N4 N 0.19826(16) 0.64309(13) 0.31178(15) 0.0317(4) Uani 1 1 d . . .
O1 O 0.91708(17) 0.89617(17) 1.09653(16) 0.0562(5) Uani 1 1 d . . .
O2 O 1.03485(17) 0.73196(16) 1.02094(19) 0.0647(6) Uani 1 1 d . . .
O4 O 0.4981(2) 0.86623(16) 0.75281(17) 0.0669(6) Uani 1 1 d . . .
O5 O 0.32049(19) 0.58002(15) 0.64669(17) 0.0580(5) Uani 1 1 d . . .
O6 O 0.39659(15) 0.37163(14) 0.70346(14) 0.0470(4) Uani 1 1 d . . .
O7 O 0.39136(18) 0.23955(14) 0.59904(17) 0.0583(5) Uani 1 1 d . . .
O8 O 0.23188(16) 0.30270(13) 0.28698(14) 0.0488(4) Uani 1 1 d . . .
S1 S 0.51662(5) 1.06015(5) 0.79812(5) 0.04102(17) Uani 1 1 d . . .
S2 S 0.05366(5) 0.57552(4) 0.27110(5) 0.03566(15) Uani 1 1 d . . .

loop_
_atom_site_aniso_label
_atom_site_aniso_U_11
_atom_site_aniso_U_22
_atom_site_aniso_U_33
_atom_site_aniso_U_23
_atom_site_aniso_U_13
_atom_site_aniso_U_12
C1 0.091(3) 0.121(3) 0.096(3) -0.064(3) -0.062(2) 0.008(2)
C2 0.0499(19) 0.096(3) 0.126(3) -0.054(2) -0.055(2) 0.0283(18)
C3 0.096(4) 0.079(4) 0.129(6) -0.065(4) -0.072(4) 0.019(3)
O3 0.087(4) 0.050(3) 0.133(6) -0.056(3) -0.088(4) 0.038(3)
C3' 0.106(7) 0.059(5) 0.122(8) -0.054(5) -0.009(6) -0.014(5)
O3' 0.056(4) 0.056(4) 0.075(5) -0.032(4) -0.033(4) 0.028(3)
C4 0.0313(11) 0.0290(10) 0.0369(10) -0.0029(8) -0.0212(9) -0.0047(8)
C5 0.0287(11) 0.0322(10) 0.0367(11) -0.0108(9) -0.0150(9) -0.0001(8)
C6 0.0364(12) 0.0395(12) 0.0398(11) -0.0064(9) -0.0230(10) -0.0058(9)
C7 0.0350(12) 0.0365(12) 0.0561(14) -0.0051(10) -0.0293(11) 0.0019(9)
C8 0.0418(14) 0.0350(12) 0.0808(18) -0.0256(12) -0.0329(14) 0.0103(10)
C9 0.0380(13) 0.0438(13) 0.0517(13) -0.0196(11) -0.0262(11) 0.0003(10)
C10 0.0248(10) 0.0342(10) 0.0304(10) -0.0107(8) -0.0119(8) -0.0001(8)
C11 0.0322(11) 0.0350(11) 0.0421(12) -0.0054(9) -0.0210(10) -0.0021(9)
C12 0.0299(11) 0.0374(11) 0.0337(10) -0.0089(9) -0.0166(9) -0.0018(8)
C13 0.0440(13) 0.0416(12) 0.0420(12) -0.0039(10) -0.0259(11) -0.0114(10)
C14 0.0356(12) 0.0459(13) 0.0369(11) -0.0066(10) -0.0201(10) -0.0084(10)
C15 0.0294(11) 0.0415(12) 0.0406(11) -0.0078(9) -0.0200(10) -0.0047(9)
C16 0.0316(12) 0.0440(13) 0.0435(12) -0.0102(10) -0.0173(10) -0.0035(9)
C17 0.0298(12) 0.0409(12) 0.0492(13) -0.0048(10) -0.0144(11) -0.0023(9)
C18 0.0381(13) 0.0383(13) 0.0722(17) -0.0097(12) -0.0294(13) -0.0045(10)
C19 0.0499(16) 0.0481(14) 0.0704(18) -0.0240(13) -0.0328(14) -0.0017(12)
C20 0.0471(14) 0.0497(14) 0.0452(13) -0.0123(11) -0.0235(12) -0.0071(11)
C21 0.112(3) 0.0460(16) 0.084(2) -0.0224(15) -0.063(2) -0.0044(16)
C22 0.069(2) 0.0663(18) 0.0397(13) -0.0005(13) -0.0229(14) -0.0104(15)
C23 0.119(3) 0.0366(15) 0.082(2) -0.0180(15) -0.055(2) 0.0140(16)
C24 0.0353(11) 0.0301(10) 0.0341(10) -0.0048(8) -0.0202(9) -0.0009(8)
C25 0.0424(13) 0.0311(10) 0.0399(11) -0.0060(9) -0.0257(10) -0.0007(9)
C26 0.0439(13) 0.0365(11) 0.0406(12) -0.0099(9) -0.0241(11) -0.0018(10)
C27 0.0383(12) 0.0401(12) 0.0358(11) -0.0021(9) -0.0241(10) -0.0002(9)
C28 0.0427(13) 0.0322(11) 0.0433(12) -0.0055(9) -0.0233(11) 0.0062(9)
C29 0.0460(13) 0.0303(11) 0.0423(12) -0.0113(9) -0.0237(11) 0.0036(9)
C30 0.0338(11) 0.0293(10) 0.0311(10) -0.0097(8) -0.0175(9) 0.0021(8)
C31 0.0351(11) 0.0288(10) 0.0328(10) -0.0111(8) -0.0190(9) 0.0020(8)
C32 0.0354(11) 0.0278(10) 0.0339(10) -0.0112(8) -0.0173(9) 0.0017(8)
C33 0.0381(12) 0.0317(11) 0.0375(11) -0.0120(9) -0.0116(10) -0.0048(9)
C34 0.0390(12) 0.0329(11) 0.0340(11) -0.0119(9) -0.0149(10) -0.0054(9)
C35 0.0407(12) 0.0325(11) 0.0343(11) -0.0125(9) -0.0121(10) -0.0046(9)
C36 0.0504(15) 0.0404(13) 0.0439(13) -0.0153(11) -0.0053(12) -0.0096(11)
C37 0.0650(19) 0.0464(15) 0.0514(15) -0.0130(13) 0.0046(14) -0.0199(14)
C38 0.096(3) 0.0341(13) 0.0585(17) -0.0021(12) -0.0199(18) -0.0161(15)
C39 0.082(2) 0.0356(14) 0.072(2) -0.0125(13) -0.0212(18) -0.0008(14)
C40 0.0538(16) 0.0366(13) 0.0509(14) -0.0160(11) -0.0099(13) -0.0013(11)
N1 0.0550(14) 0.0345(11) 0.0978(19) 0.0057(11) -0.0566(14) -0.0037(10)
N2 0.0284(9) 0.0343(9) 0.0416(10) -0.0065(8) -0.0202(8) -0.0016(7)
N3 0.0575(14) 0.0311(10) 0.0512(11) -0.0051(9) -0.0385(11) -0.0014(9)
N4 0.0396(10) 0.0285(8) 0.0345(9) -0.0049(7) -0.0244(8) -0.0035(7)
O1 0.0573(11) 0.0765(13) 0.0560(11) -0.0238(10) -0.0415(10) 0.0024(10)
O2 0.0533(12) 0.0645(12) 0.0836(14) -0.0120(11) -0.0514(12) 0.0145(9)
O4 0.1010(17) 0.0624(12) 0.0531(11) 0.0081(9) -0.0489(12) -0.0379(12)
O5 0.0902(15) 0.0457(10) 0.0669(12) -0.0163(9) -0.0589(12) -0.0008(9)
O6 0.0471(10) 0.0562(10) 0.0398(9) -0.0009(8) -0.0315(8) -0.0005(8)
O7 0.0793(14) 0.0364(9) 0.0673(12) -0.0138(8) -0.0490(11) 0.0182(9)
O8 0.0553(11) 0.0395(9) 0.0361(9) -0.0119(7) -0.0023(8) -0.0085(8)
S1 0.0347(3) 0.0417(3) 0.0522(3) -0.0041(3) -0.0294(3) -0.0041(2)
S2 0.0406(3) 0.0342(3) 0.0430(3) -0.0117(2) -0.0264(3) -0.0021(2)

loop_
_atom_type_symbol
_atom_type_description
_atom_type_scat_dispersion_real
_atom_type_scat_dispersion_imag
_atom_type_scat_source
C C 0.0033 0.0016 'International Tables Vol C Tables 4.2.6.8 and 6.1.1.4'
H H 0.0000 0.0000 'International Tables Vol C Tables 4.2.6.8 and 6.1.1.4'
N N 0.0061 0.0033 'International Tables Vol C Tables 4.2.6.8 and 6.1.1.4'
O O 0.0106 0.0060 'International Tables Vol C Tables 4.2.6.8 and 6.1.1.4'
S S 0.1246 0.1234 'International Tables Vol C Tables 4.2.6.8 and 6.1.1.4'

loop_
_geom_angle_atom_site_label_1
_geom_angle_atom_site_label_2
_geom_angle_atom_site_label_3
_geom_angle
O1 C1 H1A 109.5
O1 C1 H1B 109.5
H1A C1 H1B 109.5
O1 C1 H1C 109.5
H1A C1 H1C 109.5
H1B C1 H1C 109.5
O2 C2 H2A 109.5
O2 C2 H2B 109.5
H2A C2 H2B 109.5
O2 C2 H2C 109.5
H2A C2 H2C 109.5
H2B C2 H2C 109.5
C8 O3 C3 116.8(5)
O3' C3' H3'1 109.5
O3' C3' H3'2 109.5
H3'1 C3' H3'2 109.5
O3' C3' H3'3 109.5
H3'1 C3' H3'3 109.5
H3'2 C3' H3'3 109.5
C3' O3' C8 113.3(6)
C9 C4 C5 120.85(18)
C9 C4 C10 121.45(18)
C5 C4 C10 117.64(18)
C4 C5 C6 118.9(2)
C4 C5 H5 120.5
C6 C5 H5 120.5
O1 C6 C7 115.69(19)
O1 C6 C5 123.6(2)
C7 C6 C5 120.7(2)
O2 C7 C8 123.3(2)
O2 C7 C6 117.9(2)
C8 C7 C6 118.69(19)
O3 C8 C7 108.6(3)
O3 C8 C9 129.3(3)
C7 C8 C9 121.4(2)
O3 C8 O3' 27.3(3)
C7 C8 O3' 127.7(5)
C9 C8 O3' 109.6(4)
C4 C9 C8 119.4(2)
C4 C9 H9 120.3
C8 C9 H9 120.3
C12 C10 N2 116.44(18)
C12 C10 C4 127.70(19)
N2 C10 C4 115.82(17)
N2 C11 N1 123.0(2)
N2 C11 S1 115.00(16)
N1 C11 S1 121.98(16)
C10 C12 C13 129.64(19)
C10 C12 S1 108.81(16)
C13 C12 S1 120.43(16)
C12 C13 C14 116.84(18)
C12 C13 H13A 108.1
C14 C13 H13A 108.1
C12 C13 H13B 108.1
C14 C13 H13B 108.1
H13A C13 H13B 107.3
O4 C14 C15 120.4(2)
O4 C14 C13 120.8(2)
C15 C14 C13 118.75(18)
C20 C15 C16 119.1(2)
C20 C15 C14 118.2(2)
C16 C15 C14 122.7(2)
C17 C16 C15 120.1(2)
C17 C16 H16 120.0
C15 C16 H16 120.0
C18 C17 C16 119.8(2)
C18 C17 H17 120.1
C16 C17 H17 120.1
C19 C18 C17 120.5(2)
C19 C18 H18 119.8
C17 C18 H18 119.8
C18 C19 C20 120.0(3)
C18 C19 H19 120.0
C20 C19 H19 120.0
C19 C20 C15 120.5(2)
C19 C20 H20 119.7
C15 C20 H20 119.7
O5 C21 H21A 109.5
O5 C21 H21B 109.5
H21A C21 H21B 109.5
O5 C21 H21C 109.5
H21A C21 H21C 109.5
H21B C21 H21C 109.5
O6 C22 H22A 109.5
O6 C22 H22B 109.5
H22A C22 H22B 109.5
O6 C22 H22C 109.5
H22A C22 H22C 109.5
H22B C22 H22C 109.5
O7 C23 H23A 109.5
O7 C23 H23B 109.5
H23A C23 H23B 109.5
O7 C23 H23C 109.5
H23A C23 H23C 109.5
H23B C23 H23C 109.5
C25 C24 C29 119.38(19)
C25 C24 C30 118.32(18)
C29 C24 C30 122.29(19)
C26 C25 C24 120.5(2)
C26 C25 H25 119.7
C24 C25 H25 119.7
O5 C26 C25 124.7(2)
O5 C26 C27 114.98(19)
C25 C26 C27 120.2(2)
O6 C27 C26 120.4(2)
O6 C27 C28 120.2(2)
C26 C27 C28 119.40(19)
O7 C28 C29 125.5(2)
O7 C28 C27 114.22(19)
C29 C28 C27 120.3(2)
C28 C29 C24 120.0(2)
C28 C29 H29 120.0
C24 C29 H29 120.0
C32 C30 N4 116.19(17)
C32 C30 C24 126.50(19)
N4 C30 C24 116.89(17)
N4 C31 N3 123.43(19)
N4 C31 S2 113.70(15)
N3 C31 S2 122.85(16)
C30 C32 C33 129.69(19)
C30 C32 S2 108.89(15)
C33 C32 S2 121.15(16)
C32 C33 C34 116.39(18)
C32 C33 H33A 108.2
C34 C33 H33A 108.2
C32 C33 H33B 108.2
C34 C33 H33B 108.2
H33A C33 H33B 107.3
O8 C34 C35 121.3(2)
O8 C34 C33 121.3(2)
C35 C34 C33 117.35(19)
C40 C35 C36 118.9(2)
C40 C35 C34 118.8(2)
C36 C35 C34 122.3(2)
C37 C36 C35 119.6(2)
C37 C36 H36 120.2
C35 C36 H36 120.2
C38 C37 C36 120.8(3)
C38 C37 H37 119.6
C36 C37 H37 119.6
C37 C38 C39 119.7(3)
C37 C38 H38 120.2
C39 C38 H38 120.2
C38 C39 C40 120.8(3)
C38 C39 H39 119.6
C40 C39 H39 119.6
C39 C40 C35 120.2(3)
C39 C40 H40 119.9
C35 C40 H40 119.9
C11 N1 H1D 120(2)
C11 N1 H1E 120(2)
H1D N1 H1E 120(3)
C11 N2 C10 110.10(17)
C31 N3 H3D 116.5(19)
C31 N3 H3E 118.8(19)
H3D N3 H3E 125(3)
C31 N4 C30 111.32(17)
C6 O1 C1 118.0(2)
C7 O2 C2 116.2(2)
C26 O5 C21 117.07(19)
C27 O6 C22 111.74(19)
C28 O7 C23 117.1(2)
C11 S1 C12 89.64(10)
C31 S2 C32 89.89(10)

loop_
_geom_bond_atom_site_label_1
_geom_bond_atom_site_label_2
_geom_bond_distance
C1 O1 1.404(4)
C1 H1A 0.9600
C1 H1B 0.9600
C1 H1C 0.9600
C2 O2 1.428(4)
C2 H2A 0.9600
C2 H2B 0.9600
C2 H2C 0.9600
C3 O3 1.426(6)
C3 H3A 0.9600
C3 H3B 0.9600
C3 H3C 0.9600
O3 C8 1.370(5)
C3' O3' 1.450(8)
C3' H3'1 0.9600
C3' H3'2 0.9600
C3' H3'3 0.9600
O3' C8 1.451(7)
C4 C9 1.372(3)
C4 C5 1.390(3)
C4 C10 1.490(3)
C5 C6 1.407(3)
C5 H5 0.9300
C6 O1 1.360(3)
C6 C7 1.385(3)
C7 O2 1.354(3)
C7 C8 1.383(4)
C8 C9 1.393(3)
C9 H9 0.9300
C10 C12 1.360(3)
C10 N2 1.397(3)
C11 N2 1.309(3)
C11 N1 1.351(3)
C11 S1 1.734(2)
C12 C13 1.494(3)
C12 S1 1.745(2)
C13 C14 1.507(3)
C13 H13A 0.9700
C13 H13B 0.9700
C14 O4 1.216(3)
C14 C15 1.493(3)
C15 C20 1.385(3)
C15 C16 1.393(3)
C16 C17 1.390(3)
C16 H16 0.9300
C17 C18 1.380(4)
C17 H17 0.9300
C18 C19 1.370(4)
C18 H18 0.9300
C19 C20 1.383(4)
C19 H19 0.9300
C20 H20 0.9300
C21 O5 1.417(3)
C21 H21A 0.9600
C21 H21B 0.9600
C21 H21C 0.9600
C22 O6 1.414(3)
C22 H22A 0.9600
C22 H22B 0.9600
C22 H22C 0.9600
C23 O7 1.423(4)
C23 H23A 0.9600
C23 H23B 0.9600
C23 H23C 0.9600
C24 C25 1.389(3)
C24 C29 1.396(3)
C24 C30 1.485(3)
C25 C26 1.375(3)
C25 H25 0.9300
C26 O5 1.373(3)
C26 C27 1.388(3)
C27 O6 1.382(2)
C27 C28 1.396(3)
C28 O7 1.376(3)
C28 C29 1.377(3)
C29 H29 0.9300
C30 C32 1.360(3)
C30 N4 1.388(3)
C31 N4 1.314(2)
C31 N3 1.351(3)
C31 S2 1.744(2)
C32 C33 1.494(3)
C32 S2 1.747(2)
C33 C34 1.519(3)
C33 H33A 0.9700
C33 H33B 0.9700
C34 O8 1.210(3)
C34 C35 1.490(3)
C35 C40 1.385(3)
C35 C36 1.394(3)
C36 C37 1.395(4)
C36 H36 0.9300
C37 C38 1.362(4)
C37 H37 0.9300
C38 C39 1.370(5)
C38 H38 0.9300
C39 C40 1.384(4)
C39 H39 0.9300
C40 H40 0.9300
N1 H1D 0.862(10)
N1 H1E 0.871(10)
N3 H3D 0.840(10)
N3 H3E 0.854(10)

loop_
_geom_hbond_atom_site_label_D
_geom_hbond_atom_site_label_H
_geom_hbond_atom_site_label_A
_geom_hbond_distance_DH
_geom_hbond_distance_HA
_geom_hbond_distance_DA
_geom_hbond_angle_DHA
_geom_hbond_site_symmetry_A
N3 H3E N2 0.854(10) 2.378(12) 3.216(3) 167(3) 2_676
N3 H3D O2 0.840(10) 2.47(2) 3.142(3) 138(2) 1_454
N3 H3D O1 0.840(10) 2.424(14) 3.215(3) 157(2) 1_454
N1 H1E N4 0.871(10) 2.068(13) 2.919(3) 165(3) 2_676
N1 H1D O6 0.862(10) 2.119(18) 2.902(3) 151(3) 1_565

loop_
_geom_torsion_atom_site_label_1
_geom_torsion_atom_site_label_2
_geom_torsion_atom_site_label_3
_geom_torsion_atom_site_label_4
_geom_torsion
C9 C4 C5 C6 1.1(3)
C10 C4 C5 C6 -176.26(19)
C4 C5 C6 O1 -178.5(2)
C4 C5 C6 C7 1.0(3)
O1 C6 C7 O2 -0.7(3)
C5 C6 C7 O2 179.8(2)
O1 C6 C7 C8 177.3(2)
C5 C6 C7 C8 -2.2(4)
C3 O3 C8 C7 -177.6(7)
C3 O3 C8 C9 11.3(12)
C3 O3 C8 O3' -38.8(10)
O2 C7 C8 O3 7.5(5)
C6 C7 C8 O3 -170.4(5)
O2 C7 C8 C9 179.4(2)
C6 C7 C8 C9 1.5(4)
O2 C7 C8 O3' -14.9(6)
C6 C7 C8 O3' 167.1(4)
C3' O3' C8 O3 29.7(9)
C3' O3' C8 C7 81.7(12)
C3' O3' C8 C9 -111.3(10)
C5 C4 C9 C8 -1.8(4)
C10 C4 C9 C8 175.4(2)
O3 C8 C9 C4 170.6(6)
C7 C8 C9 C4 0.5(4)
O3' C8 C9 C4 -167.5(4)
C9 C4 C10 C12 47.6(3)
C5 C4 C10 C12 -135.1(2)
C9 C4 C10 N2 -130.0(2)
C5 C4 C10 N2 47.3(3)
N2 C10 C12 C13 -168.0(2)
C4 C10 C12 C13 14.4(4)
N2 C10 C12 S1 -0.2(2)
C4 C10 C12 S1 -177.83(18)
C10 C12 C13 C14 -146.1(2)
S1 C12 C13 C14 47.4(3)
C12 C13 C14 O4 -2.8(4)
C12 C13 C14 C15 177.8(2)
O4 C14 C15 C20 25.7(3)
C13 C14 C15 C20 -154.8(2)
O4 C14 C15 C16 -152.5(2)
C13 C14 C15 C16 26.9(3)
C20 C15 C16 C17 -0.6(3)
C14 C15 C16 C17 177.6(2)
C15 C16 C17 C18 0.7(3)
C16 C17 C18 C19 0.7(4)
C17 C18 C19 C20 -2.1(4)
C18 C19 C20 C15 2.2(4)
C16 C15 C20 C19 -0.8(4)
C14 C15 C20 C19 -179.1(2)
C29 C24 C25 C26 -2.0(3)
C30 C24 C25 C26 176.8(2)
C24 C25 C26 O5 -178.6(2)
C24 C25 C26 C27 -1.3(4)
O5 C26 C27 O6 -0.2(3)
C25 C26 C27 O6 -177.8(2)
O5 C26 C27 C28 -179.0(2)
C25 C26 C27 C28 3.5(4)
O6 C27 C28 O7 -1.7(3)
C26 C27 C28 O7 177.0(2)
O6 C27 C28 C29 178.9(2)
C26 C27 C28 C29 -2.3(4)
O7 C28 C29 C24 179.7(2)
C27 C28 C29 C24 -1.0(4)
C25 C24 C29 C28 3.2(4)
C30 C24 C29 C28 -175.6(2)
C25 C24 C30 C32 -140.2(2)
C29 C24 C30 C32 38.5(3)
C25 C24 C30 N4 32.0(3)
C29 C24 C30 N4 -149.2(2)
N4 C30 C32 C33 -172.9(2)
C24 C30 C32 C33 -0.6(4)
N4 C30 C32 S2 1.1(2)
C24 C30 C32 S2 173.35(17)
C30 C32 C33 C34 -88.2(3)
S2 C32 C33 C34 98.5(2)
C32 C33 C34 O8 -8.7(3)
C32 C33 C34 C35 169.35(19)
O8 C34 C35 C40 12.1(3)
C33 C34 C35 C40 -166.0(2)
O8 C34 C35 C36 -168.4(2)
C33 C34 C35 C36 13.5(3)
C40 C35 C36 C37 1.9(4)
C34 C35 C36 C37 -177.6(2)
C35 C36 C37 C38 -0.8(5)
C36 C37 C38 C39 0.0(5)
C37 C38 C39 C40 -0.5(5)
C38 C39 C40 C35 1.7(5)
C36 C35 C40 C39 -2.4(4)
C34 C35 C40 C39 177.2(3)
N1 C11 N2 C10 179.1(2)
S1 C11 N2 C10 -0.1(2)
C12 C10 N2 C11 0.2(3)
C4 C10 N2 C11 178.11(19)
N3 C31 N4 C30 -178.5(2)
S2 C31 N4 C30 0.3(2)
C32 C30 N4 C31 -0.9(3)
C24 C30 N4 C31 -174.00(18)
C7 C6 O1 C1 -174.7(3)
C5 C6 O1 C1 4.8(4)
C8 C7 O2 C2 57.6(4)
C6 C7 O2 C2 -124.5(3)
C25 C26 O5 C21 -12.7(4)
C27 C26 O5 C21 169.9(3)
C26 C27 O6 C22 90.1(3)
C28 C27 O6 C22 -91.2(3)
C29 C28 O7 C23 -2.7(4)
C27 C28 O7 C23 178.0(3)
N2 C11 S1 C12 -0.03(19)
N1 C11 S1 C12 -179.3(2)
C10 C12 S1 C11 0.15(17)
C13 C12 S1 C11 169.22(19)
N4 C31 S2 C32 0.20(17)
N3 C31 S2 C32 179.0(2)
C30 C32 S2 C31 -0.69(16)
C33 C32 S2 C31 173.85(18)
